data_7218028
loop_
_publ_author_name
'Chadha, Renu'
'Bhandari, Swati'
'Haneef, Jamshed'
'Khullar, Sadhika'
'Mandal, Sanjay'

_publ_section_title
;
 Cocrystals of telmisartan: characterization, structure elucidation, in
 vivo and toxicity studies
;
_journal_issue 36
_journal_name_full CrystEngComm
_journal_page_first 8375
_journal_paper_doi 10.1039/C4CE00797B
_journal_volume 16
_journal_year 2014
_chemical_formula_moiety 'C33 H30 N4 O2, C7 H4 N O3 S, C H Cl3'
_chemical_formula_sum 'C41 H35 Cl3 N5 O5 S'
_chemical_formula_weight 816.15
_space_group_crystal_system monoclinic
_space_group_IT_number 14
_space_group_name_Hall '-P 2ybc'
_space_group_name_H-M_alt 'P 1 21/c 1'
_symmetry_space_group_name_Hall '-P 2ybc'
_symmetry_space_group_name_H-M 'P 1 21/c 1'
_atom_sites_solution_hydrogens geom
_atom_sites_solution_primary direct
_atom_sites_solution_secondary difmap
_cell_angle_alpha 90
_cell_angle_beta 101.541(2)
_cell_angle_gamma 90
_cell_formula_units_Z 8
_cell_length_a 37.8858(15)
_cell_length_b 13.3212(6)
_cell_length_c 15.7766(6)
_cell_measurement_temperature 200.(2)
_cell_volume 7801.2(6)
_computing_cell_refinement 'SAINT V7.68A (Bruker AXS, 2009)'
_computing_data_collection 'APEX2 (Bruker)'
_computing_data_reduction 'SAINT V7.68A (Bruker AXS, 2009)'
_computing_molecular_graphics 'SHELXTL (Bruker AXS)'
_computing_publication_material 'SHELXTL (Bruker AXS)'
_computing_structure_refinement 'SHELXL-97 (Sheldrick, 2008)'
_computing_structure_solution 'SHELXS-97 (Sheldrick, 2008)'
_diffrn_ambient_temperature 200.(2)
_diffrn_detector_area_resol_mean 8.3333
_diffrn_measured_fraction_theta_full 0.995
_diffrn_measured_fraction_theta_max 0.995
_diffrn_measurement_device_type 'Bruker Kappa APEX II'
_diffrn_measurement_method 'phi and omega scans'
_diffrn_radiation_monochromator graphite
_diffrn_radiation_type 'Mo K\a'
_diffrn_radiation_wavelength 0.71073
_diffrn_reflns_av_R_equivalents 0.1131
_diffrn_reflns_av_sigmaI/netI 0.1710
_diffrn_reflns_limit_h_max 45
_diffrn_reflns_limit_h_min -41
_diffrn_reflns_limit_k_max 15
_diffrn_reflns_limit_k_min -15
_diffrn_reflns_limit_l_max 9
_diffrn_reflns_limit_l_min -18
_diffrn_reflns_number 56329
_diffrn_reflns_theta_full 25.10
_diffrn_reflns_theta_max 25.10
_diffrn_reflns_theta_min 2.02
_diffrn_source 'sealed tube'
_diffrn_source_type 'fine focus'
_exptl_absorpt_coefficient_mu 0.340
_exptl_absorpt_correction_T_max 0.7452
_exptl_absorpt_correction_T_min 0.6697
_exptl_absorpt_correction_type multi-scan
_exptl_absorpt_process_details 'SADABS V2008/1 (Bruker AXS)'
_exptl_crystal_colour 'clear colourless'
_exptl_crystal_density_diffrn 1.390
_exptl_crystal_density_method 'not measured'
_exptl_crystal_description plate
_exptl_crystal_F_000 3384
_exptl_crystal_size_max 0.300
_exptl_crystal_size_mid 0.200
_exptl_crystal_size_min 0.150
_refine_diff_density_max 0.964
_refine_diff_density_min -0.817
_refine_ls_extinction_method none
_refine_ls_goodness_of_fit_ref 0.846
_refine_ls_hydrogen_treatment mixed
_refine_ls_matrix_type full
_refine_ls_number_parameters 984
_refine_ls_number_reflns 13831
_refine_ls_number_restraints 0
_refine_ls_restrained_S_all 0.846
_refine_ls_R_factor_all 0.1780
_refine_ls_R_factor_gt 0.0630
_refine_ls_shift/su_max 0.002
_refine_ls_shift/su_mean 0.000
_refine_ls_structure_factor_coef Fsqd
_refine_ls_weighting_details 'calc w=1/[\s^2^(Fo^2^)+(0.0709P)^2^+0.0000P] where P=(Fo^2^+2Fc^2^)/3'
_refine_ls_weighting_scheme calc
_refine_ls_wR_factor_gt 0.1372
_refine_ls_wR_factor_ref 0.1738
_reflns_number_gt 5337
_reflns_number_total 13831
_reflns_threshold_expression >2sigma(I)
_cod_duplicate_entry 7216776
_cod_data_source_file c4ce00797b1.cif
_cod_data_source_block I
_cod_database_code 7218028

loop_
_space_group_symop_operation_xyz
'x, y, z'
'-x, y+1/2, -z+1/2'
'-x, -y, -z'
'x, -y-1/2, z-1/2'

loop_
_atom_site_type_symbol
_atom_site_label
_atom_site_fract_x
_atom_site_fract_y
_atom_site_fract_z
_atom_site_U_iso_or_equiv
_atom_site_adp_type
_atom_site_calc_flag
_atom_site_refinement_flags
_atom_site_occupancy
S S2 0.68541(3) 0.37574(11) 0.23599(8) 0.0371(4) Uani d . 1
S S1 0.81589(4) 0.11184(11) 0.32016(8) 0.0402(4) Uani d . 1
Cl Cl5 0.72759(7) 0.81614(18) 0.21037(18) 0.1490(11) Uani d . 1
Cl Cl4 0.69342(4) 1.00719(15) 0.20609(11) 0.0851(6) Uani d . 1
Cl Cl6 0.74696(6) 0.9689(2) 0.10524(13) 0.1410(10) Uani d . 1
O O2 -0.04435(11) 0.6940(4) 0.4383(3) 0.0921(17) Uani d . 1
O O8 0.64758(10) 0.5279(3) 0.3886(2) 0.0553(11) Uani d . 1
O O10 0.71807(8) 0.4082(3) 0.20989(19) 0.0450(10) Uani d . 1
O O9 0.66242(9) 0.3147(3) 0.1737(2) 0.0564(11) Uani d . 1
N N10 0.66410(10) 0.4705(3) 0.2645(2) 0.0407(11) Uani d . 1
N N5 0.65249(10) 0.6258(3) 0.1470(2) 0.0360(11) Uani d . 1
C C59 0.60803(13) 1.1349(4) 0.1892(3) 0.0345(13) Uani d . 1
H H59 0.6301 1.1573 0.2235 0.041 Uiso calc R 1
O O3 0.50187(9) 1.2621(3) 0.0378(2) 0.0496(10) Uani d . 1
H H3A 0.4835 1.2743 0.0584 0.074 Uiso calc R 1
O O4 0.46161(11) 1.2025(4) -0.0705(3) 0.0882(16) Uani d . 1
C C50 0.54567(14) 0.9949(5) 0.4461(3) 0.0572(16) Uiso d . 1
H H50A 0.5235 0.9691 0.4629 0.069 Uiso calc R 1
H H50B 0.5399 1.0596 0.4156 0.069 Uiso calc R 1
O O7 0.83923(9) 0.1517(3) 0.3960(2) 0.0532(11) Uani d . 1
O O6 0.78128(9) 0.0785(3) 0.3349(2) 0.0508(10) Uani d . 1
O O5 0.85612(10) 0.0045(3) 0.1487(2) 0.0586(11) Uani d . 1
N N4 0.08720(10) 0.4537(3) 0.8410(2) 0.0339(10) Uani d . 1
C C13 0.09528(12) 0.3683(4) 0.7981(3) 0.0301(12) Uani d . 1
C C14 0.11641(12) 0.3572(4) 0.7355(3) 0.0331(13) Uani d . 1
N N2 0.13817(10) 0.3003(3) 0.5665(2) 0.0360(11) Uani d . 1
N N3 0.05662(10) 0.3282(4) 0.8853(2) 0.0394(11) Uani d . 1
N N1 0.15569(10) 0.1566(3) 0.6277(2) 0.0380(11) Uani d . 1
H H6 0.1583 0.1056 0.6639 0.046 Uiso calc R 1
C C39 0.66698(13) 0.6244(4) 0.0713(3) 0.0400(14) Uani d . 1
C C34 0.63408(12) 0.7113(4) 0.1470(3) 0.0330(13) Uani d . 1
N N8 0.58318(10) 0.9449(3) 0.3379(2) 0.0343(10) Uani d . 1
C C54 0.58602(13) 1.0718(4) 0.2248(3) 0.0318(12) Uani d . 1
C C58 0.59825(13) 1.1660(4) 0.1035(3) 0.0347(13) Uani d . 1
H H58 0.6136 1.21 0.0803 0.042 Uiso calc R 1
C C57 0.56636(13) 1.1336(4) 0.0515(3) 0.0300(12) Uani d . 1
C C55 0.55438(14) 1.0383(4) 0.1734(3) 0.0378(13) Uani d . 1
H H55 0.5392 0.9938 0.1967 0.045 Uiso calc R 1
C C56 0.54464(13) 1.0692(4) 0.0879(3) 0.0366(13) Uani d . 1
H H56 0.5227 1.046 0.0536 0.044 Uiso calc R 1
N N7 0.55064(10) 0.8251(3) 0.3857(2) 0.0365(11) Uani d . 1
N N6 0.63585(10) 0.7665(3) 0.0756(2) 0.0331(10) Uani d . 1
N N9 0.83524(11) 0.0252(3) 0.2750(3) 0.0440(12) Uani d . 1
C C30 0.03390(16) 0.7037(4) 0.2824(3) 0.0531(16) Uani d . 1
H H30 0.028 0.7157 0.2218 0.064 Uiso calc R 1
C C29 0.00800(15) 0.7142(4) 0.3326(3) 0.0493(15) Uani d . 1
H H29 -0.0158 0.7337 0.3062 0.059 Uiso calc R 1
C C28 0.01650(13) 0.6963(4) 0.4212(3) 0.0357(13) Uani d . 1
C C27 0.05107(13) 0.6661(4) 0.4612(3) 0.0356(13) Uani d . 1
C C24 0.06201(13) 0.6391(4) 0.5540(3) 0.0306(12) Uani d . 1
C C23 0.09460(13) 0.6732(4) 0.6018(3) 0.0395(14) Uani d . 1
H H23 0.1092 0.7165 0.5754 0.047 Uiso calc R 1
C C22 0.10621(13) 0.6448(4) 0.6878(3) 0.0401(14) Uani d . 1
H H22 0.1287 0.6685 0.7194 0.048 Uiso calc R 1
C C21 0.08535(13) 0.5827(4) 0.7275(3) 0.0320(13) Uani d . 1
C C20 0.09835(14) 0.5550(4) 0.8219(3) 0.0415(14) Uani d . 1
H H20B 0.125 0.5593 0.8365 0.05 Uiso calc R 1
H H20A 0.0886 0.6038 0.8586 0.05 Uiso calc R 1
C C9 0.11699(12) 0.2597(4) 0.7039(3) 0.0335(13) Uani d . 1
C C1 0.13660(12) 0.2393(4) 0.6340(3) 0.0311(12) Uani d . 1
C C7 0.15959(13) 0.2542(4) 0.5156(3) 0.0349(13) Uani d . 1
C C2 0.16977(13) 0.2877(4) 0.4406(3) 0.0434(14) Uani d . 1
H H2 0.1619 0.3503 0.4146 0.052 Uiso calc R 1
C C3 0.19199(15) 0.2245(5) 0.4065(3) 0.0542(17) Uani d . 1
H H3 0.1998 0.2436 0.3553 0.065 Uiso calc R 1
O O1 -0.00380(8) 0.7631(3) 0.5417(2) 0.0499(10) Uani d . 1
H H1 -0.022 0.7829 0.5597 0.075 Uiso calc R 1
C C25 0.04139(13) 0.5761(4) 0.5955(3) 0.0389(14) Uani d . 1
H H25 0.0189 0.552 0.5642 0.047 Uiso calc R 1
C C26 0.05272(13) 0.5482(4) 0.6806(3) 0.0397(14) Uani d . 1
H H26 0.0381 0.5052 0.7073 0.048 Uiso calc R 1
C C16 0.06365(13) 0.4253(4) 0.8918(3) 0.0372(14) Uani d . 1
C C12 0.07611(12) 0.2901(4) 0.8270(3) 0.0330(13) Uani d . 1
C C6 0.17098(14) 0.1641(4) 0.5542(3) 0.0420(14) Uani d . 1
C C5 0.19314(15) 0.1002(4) 0.5193(3) 0.0530(16) Uani d . 1
H H5 0.2008 0.0375 0.5451 0.064 Uiso calc R 1
C C4 0.20332(16) 0.1326(5) 0.4454(4) 0.0618(18) Uani d . 1
H H4 0.2187 0.0912 0.4197 0.074 Uiso calc R 1
C C8 0.11965(14) 0.3966(4) 0.5446(3) 0.0500(16) Uani d . 1
H H8B 0.1348 0.4513 0.5733 0.075 Uiso calc R 1
H H8C 0.0967 0.3961 0.5641 0.075 Uiso calc R 1
H H8A 0.1152 0.4066 0.4818 0.075 Uiso calc R 1
C C10 0.09905(12) 0.1787(4) 0.7353(3) 0.0363(13) Uani d . 1
H H10 0.1017 0.113 0.714 0.044 Uiso calc R 1
C C11 0.07777(12) 0.1925(4) 0.7962(3) 0.0351(13) Uani d . 1
C C15 0.05635(14) 0.1081(4) 0.8251(3) 0.0484(15) Uani d . 1
H H15A 0.0688 0.0442 0.8213 0.073 Uiso calc R 1
H H15B 0.0324 0.1056 0.7877 0.073 Uiso calc R 1
H H15C 0.054 0.1196 0.8851 0.073 Uiso calc R 1
C C17 0.05024(14) 0.4942(4) 0.9518(3) 0.0507(16) Uani d . 1
H H17B 0.0275 0.4675 0.9646 0.061 Uiso calc R 1
H H17A 0.0451 0.5607 0.924 0.061 Uiso calc R 1
C C18 0.07821(17) 0.5058(5) 1.0366(3) 0.074(2) Uani d . 1
H H18A 0.0864 0.4383 1.0583 0.088 Uiso calc R 1
H H18B 0.0994 0.5424 1.0243 0.088 Uiso calc R 1
C C19 0.06428(16) 0.5602(5) 1.1056(3) 0.071(2) Uani d . 1
H H19B 0.0468 0.5178 1.1269 0.107 Uiso calc R 1
H H19C 0.0526 0.6226 1.082 0.107 Uiso calc R 1
H H19A 0.0843 0.5759 1.1535 0.107 Uiso calc R 1
C C32 0.07633(14) 0.6548(4) 0.4089(3) 0.0448(15) Uani d . 1
H H32 0.0999 0.6321 0.4339 0.054 Uiso calc R 1
C C31 0.06796(16) 0.6759(4) 0.3214(3) 0.0494(16) Uani d . 1
H H31 0.0862 0.6711 0.288 0.059 Uiso calc R 1
C C78 0.71997(16) 0.2047(5) 0.4492(4) 0.0678(19) Uani d . 1
H H78 0.7333 0.146 0.4693 0.081 Uiso calc R 1
C C79 0.71566(14) 0.2310(4) 0.3636(4) 0.0512(16) Uani d . 1
H H79 0.7259 0.1925 0.324 0.061 Uiso calc R 1
C C80 0.69554(13) 0.3168(4) 0.3381(3) 0.0372(13) Uani d . 1
C C75 0.68133(13) 0.3752(4) 0.3947(3) 0.0353(13) Uani d . 1
C C74 0.66271(13) 0.4654(4) 0.3508(3) 0.0391(14) Uani d . 1
C C77 0.70528(16) 0.2621(6) 0.5071(4) 0.068(2) Uani d . 1
H H77 0.7088 0.2423 0.5661 0.081 Uiso calc R 1
C C76 0.68572(15) 0.3475(5) 0.4800(3) 0.0526(16) Uani d . 1
H H76 0.6755 0.3863 0.5195 0.063 Uiso calc R 1
C C37 0.69623(15) 0.5753(5) -0.0390(3) 0.0590(18) Uani d . 1
H H37 0.71 0.5282 -0.064 0.071 Uiso calc R 1
C C38 0.68744(14) 0.5529(4) 0.0389(3) 0.0548(17) Uani d . 1
H H38 0.6949 0.4922 0.0688 0.066 Uiso calc R 1
C C42 0.61326(12) 0.7390(4) 0.2129(3) 0.0314(12) Uani d . 1
C C47 0.61261(12) 0.8369(4) 0.2408(3) 0.0353(13) Uani d . 1
H H47 0.6263 0.8882 0.2207 0.042 Uiso calc R 1
C C46 0.59086(13) 0.8562(4) 0.2997(3) 0.0315(12) Uani d . 1
C C53 0.59699(14) 1.0428(4) 0.3196(3) 0.0391(14) Uani d . 1
H H53B 0.6236 1.0421 0.3362 0.047 Uiso calc R 1
H H53A 0.5879 1.0941 0.3553 0.047 Uiso calc R 1
C C60 0.55660(13) 1.1642(4) -0.0415(3) 0.0322(13) Uani d . 1
C C65 0.52287(13) 1.1976(4) -0.0825(3) 0.0345(13) Uani d . 1
C C66 0.49214(15) 1.2197(4) -0.0377(3) 0.0421(14) Uani d . 1
C C63 0.54226(16) 1.2077(4) -0.2192(3) 0.0475(15) Uani d . 1
H H63 0.5373 1.2218 -0.2794 0.057 Uiso calc R 1
C C64 0.51565(14) 1.2180(4) -0.1711(3) 0.0450(15) Uani d . 1
H H64 0.4922 1.2391 -0.1987 0.054 Uiso calc R 1
C C49 0.55884(13) 0.9216(4) 0.3883(3) 0.0349(13) Uani d . 1
C C45 0.57069(12) 0.7813(4) 0.3299(3) 0.0315(13) Uani d . 1
C C40 0.65653(13) 0.7126(4) 0.0272(3) 0.0374(14) Uani d . 1
C C41 0.61766(13) 0.8614(4) 0.0460(3) 0.0459(15) Uani d . 1
H H41A 0.5938 0.8625 0.0611 0.069 Uiso calc R 1
H H41C 0.6151 0.8671 -0.0168 0.069 Uiso calc R 1
H H41B 0.632 0.9178 0.0742 0.069 Uiso calc R 1
C C35 0.66591(13) 0.7356(4) -0.0516(3) 0.0439(15) Uani d . 1
H H35 0.659 0.7967 -0.0814 0.053 Uiso calc R 1
C C36 0.68582(15) 0.6637(5) -0.0828(3) 0.0545(17) Uani d . 1
H H36 0.6927 0.675 -0.1367 0.065 Uiso calc R 1
C C43 0.59369(12) 0.6637(4) 0.2452(3) 0.0359(13) Uani d . 1
H H43 0.5956 0.5966 0.226 0.043 Uiso calc R 1
C C44 0.57171(12) 0.6827(4) 0.3038(3) 0.0341(13) Uani d . 1
C C48 0.54934(13) 0.6014(4) 0.3338(3) 0.0454(15) Uani d . 1
H H48B 0.5237 0.6158 0.3127 0.068 Uiso calc R 1
H H48C 0.5544 0.5993 0.3972 0.068 Uiso calc R 1
H H48A 0.5553 0.5365 0.3112 0.068 Uiso calc R 1
C C61 0.58312(14) 1.1539(4) -0.0911(3) 0.0415(14) Uani d . 1
H H61 0.6064 1.1309 -0.0645 0.05 Uiso calc R 1
C C62 0.57590(15) 1.1768(4) -0.1781(3) 0.0477(16) Uani d . 1
H H62 0.5945 1.1711 -0.2101 0.057 Uiso calc R 1
C C73 0.81028(12) 0.1993(4) 0.2343(3) 0.0343(13) Uani d . 1
C C68 0.82623(13) 0.1577(4) 0.1711(3) 0.0366(13) Uani d . 1
C C69 0.82619(13) 0.2104(4) 0.0950(3) 0.0449(15) Uani d . 1
H H69 0.8369 0.1829 0.0506 0.054 Uiso calc R 1
C C70 0.81022(14) 0.3037(5) 0.0858(3) 0.0512(16) Uani d . 1
H H70 0.8101 0.3412 0.0346 0.061 Uiso calc R 1
C C71 0.79420(14) 0.3440(4) 0.1503(4) 0.0513(16) Uani d . 1
H H71 0.7833 0.4084 0.1423 0.062 Uiso calc R 1
C C72 0.79392(13) 0.2917(4) 0.2261(3) 0.0443(14) Uani d . 1
H H72 0.7829 0.3185 0.2703 0.053 Uiso calc R 1
C C67 0.84090(13) 0.0554(4) 0.1958(4) 0.0444(15) Uani d . 1
C C82 0.73307(15) 0.9440(5) 0.1981(4) 0.0640(18) Uani d . 1
H H82 0.7524 0.9672 0.247 0.077 Uiso calc R 1
Cl Cl3 0.20754(4) 0.09181(14) 0.21570(10) 0.0781(6) Uani d . 1
Cl Cl1 0.21278(5) -0.03296(15) 0.06983(11) 0.0904(6) Uani d . 1
Cl Cl2 0.25628(5) 0.14309(16) 0.10486(11) 0.0966(7) Uani d . 1
C C81 0.23580(15) 0.0452(5) 0.1502(3) 0.0576(17) Uani d . 1
H H81 0.2552 0.0048 0.1874 0.069 Uiso calc R 1
C C33 -0.01392(15) 0.7176(4) 0.4680(3) 0.0439(15) Uani d . 1
C C51 0.5770(2) 1.0111(6) 0.5315(4) 0.107(3) Uiso d . 1
H H51B 0.5856 0.9445 0.5547 0.128 Uiso calc R 1
H H51A 0.5976 1.0457 0.5141 0.128 Uiso calc R 1
C C52 0.5668(3) 1.0645(8) 0.5950(6) 0.171(4) Uiso d . 1
H H52C 0.5652 1.1357 0.5792 0.257 Uiso calc R 1
H H52B 0.5846 1.0558 0.6489 0.257 Uiso calc R 1
H H52A 0.5432 1.0408 0.6032 0.257 Uiso calc R 1

loop_
_atom_site_aniso_label
_atom_site_aniso_U_11
_atom_site_aniso_U_22
_atom_site_aniso_U_33
_atom_site_aniso_U_12
_atom_site_aniso_U_13
_atom_site_aniso_U_23
S2 0.0390(8) 0.0358(9) 0.0380(8) -0.0020(7) 0.0110(6) -0.0025(7)
S1 0.0423(9) 0.0352(9) 0.0450(8) 0.0016(7) 0.0131(7) 0.0004(7)
Cl5 0.186(2) 0.0875(19) 0.210(3) 0.0267(18) 0.130(2) 0.0427(18)
Cl4 0.0703(12) 0.0961(16) 0.0953(13) 0.0024(11) 0.0318(10) -0.0146(11)
Cl6 0.157(2) 0.182(3) 0.1084(16) 0.0585(19) 0.0869(16) 0.0593(17)
O2 0.042(3) 0.155(5) 0.080(3) -0.026(3) 0.012(2) -0.043(3)
O8 0.067(3) 0.045(3) 0.060(2) 0.013(2) 0.029(2) -0.006(2)
O10 0.038(2) 0.053(3) 0.049(2) -0.0040(19) 0.0193(18) -0.0018(19)
O9 0.056(2) 0.062(3) 0.047(2) -0.019(2) -0.0012(19) -0.017(2)
N10 0.052(3) 0.033(3) 0.041(3) 0.010(2) 0.018(2) 0.004(2)
N5 0.040(3) 0.039(3) 0.033(2) 0.001(2) 0.016(2) -0.006(2)
C59 0.036(3) 0.035(4) 0.030(3) -0.002(3) 0.001(2) -0.002(3)
O3 0.040(2) 0.062(3) 0.049(2) 0.002(2) 0.0144(19) -0.014(2)
O4 0.038(3) 0.152(5) 0.073(3) -0.012(3) 0.007(2) -0.034(3)
O7 0.056(2) 0.057(3) 0.042(2) -0.002(2) 0.0006(19) -0.010(2)
O6 0.046(2) 0.051(3) 0.060(2) -0.003(2) 0.0220(19) 0.009(2)
O5 0.071(3) 0.043(3) 0.070(3) 0.008(2) 0.033(2) -0.009(2)
N4 0.042(3) 0.027(3) 0.033(2) -0.003(2) 0.009(2) -0.003(2)
C13 0.031(3) 0.025(3) 0.033(3) -0.002(3) 0.005(2) 0.001(3)
C14 0.033(3) 0.035(4) 0.031(3) 0.008(3) 0.004(2) -0.004(3)
N2 0.040(3) 0.035(3) 0.036(2) 0.002(2) 0.012(2) 0.004(2)
N3 0.041(3) 0.045(3) 0.036(3) 0.001(2) 0.016(2) 0.004(2)
N1 0.050(3) 0.029(3) 0.038(3) 0.008(2) 0.019(2) 0.004(2)
C39 0.044(3) 0.037(4) 0.042(3) 0.007(3) 0.015(3) 0.006(3)
C34 0.035(3) 0.032(4) 0.034(3) -0.002(3) 0.012(2) 0.005(3)
N8 0.044(3) 0.026(3) 0.033(2) -0.001(2) 0.009(2) 0.002(2)
C54 0.044(3) 0.020(3) 0.032(3) 0.001(3) 0.010(3) -0.001(2)
C58 0.036(3) 0.034(4) 0.035(3) -0.004(3) 0.009(3) -0.001(3)
C57 0.037(3) 0.023(3) 0.031(3) 0.002(3) 0.009(2) 0.000(2)
C55 0.048(4) 0.027(3) 0.038(3) -0.007(3) 0.007(3) 0.005(3)
C56 0.033(3) 0.034(4) 0.039(3) -0.005(3) -0.003(3) 0.003(3)
N7 0.042(3) 0.032(3) 0.038(3) 0.001(2) 0.015(2) 0.003(2)
N6 0.033(2) 0.031(3) 0.036(2) 0.001(2) 0.008(2) 0.006(2)
N9 0.051(3) 0.033(3) 0.053(3) 0.007(2) 0.022(2) 0.003(2)
C30 0.068(4) 0.058(5) 0.034(3) -0.002(4) 0.012(3) -0.004(3)
C29 0.052(4) 0.055(4) 0.038(3) 0.007(3) 0.003(3) 0.001(3)
C28 0.040(3) 0.033(4) 0.035(3) -0.003(3) 0.008(3) 0.000(3)
C27 0.039(3) 0.032(4) 0.038(3) -0.001(3) 0.014(3) -0.001(3)
C24 0.033(3) 0.028(3) 0.032(3) 0.000(3) 0.010(2) -0.002(2)
C23 0.042(3) 0.037(4) 0.043(3) -0.003(3) 0.015(3) 0.004(3)
C22 0.039(3) 0.035(4) 0.047(3) -0.006(3) 0.011(3) -0.004(3)
C21 0.038(3) 0.029(3) 0.029(3) -0.001(3) 0.007(3) -0.001(2)
C20 0.051(4) 0.028(4) 0.044(3) -0.004(3) 0.008(3) -0.004(3)
C9 0.030(3) 0.036(4) 0.036(3) 0.000(3) 0.010(2) 0.003(3)
C1 0.031(3) 0.028(3) 0.034(3) -0.003(3) 0.008(2) -0.002(3)
C7 0.040(3) 0.036(4) 0.029(3) -0.006(3) 0.008(3) -0.008(3)
C2 0.055(4) 0.042(4) 0.035(3) -0.004(3) 0.013(3) -0.001(3)
C3 0.073(4) 0.057(5) 0.039(3) -0.004(4) 0.026(3) -0.001(3)
O1 0.038(2) 0.062(3) 0.052(2) 0.002(2) 0.0150(19) -0.016(2)
C25 0.041(3) 0.034(4) 0.041(3) -0.002(3) 0.006(3) 0.000(3)
C26 0.040(3) 0.039(4) 0.042(3) -0.006(3) 0.012(3) 0.004(3)
C16 0.038(3) 0.040(4) 0.034(3) -0.001(3) 0.008(3) 0.002(3)
C12 0.033(3) 0.037(4) 0.030(3) 0.001(3) 0.008(2) 0.003(3)
C6 0.051(4) 0.039(4) 0.040(3) -0.001(3) 0.020(3) -0.003(3)
C5 0.079(4) 0.032(4) 0.057(4) 0.013(3) 0.038(3) 0.007(3)
C4 0.087(5) 0.052(5) 0.058(4) 0.010(4) 0.040(4) -0.005(3)
C8 0.055(4) 0.047(4) 0.050(3) 0.019(3) 0.015(3) 0.017(3)
C10 0.043(3) 0.026(3) 0.039(3) 0.006(3) 0.007(3) 0.001(3)
C11 0.035(3) 0.032(4) 0.039(3) 0.002(3) 0.008(3) 0.007(3)
C15 0.058(4) 0.039(4) 0.053(3) -0.001(3) 0.022(3) 0.005(3)
C17 0.057(4) 0.051(4) 0.050(4) 0.005(3) 0.024(3) -0.003(3)
C18 0.086(5) 0.083(6) 0.050(4) 0.015(4) 0.009(4) -0.019(4)
C19 0.089(5) 0.069(5) 0.056(4) 0.008(4) 0.015(4) -0.015(4)
C32 0.047(4) 0.046(4) 0.042(3) 0.001(3) 0.013(3) -0.001(3)
C31 0.061(4) 0.047(4) 0.047(4) 0.000(3) 0.026(3) 0.001(3)
C78 0.066(5) 0.060(5) 0.071(5) 0.007(4) 0.000(4) 0.031(4)
C79 0.046(4) 0.038(4) 0.070(4) 0.006(3) 0.011(3) -0.001(3)
C80 0.032(3) 0.039(4) 0.041(3) -0.003(3) 0.007(3) 0.003(3)
C75 0.038(3) 0.037(4) 0.032(3) -0.002(3) 0.008(2) 0.006(3)
C74 0.037(3) 0.040(4) 0.043(3) -0.005(3) 0.014(3) -0.002(3)
C77 0.072(5) 0.086(6) 0.045(4) 0.005(4) 0.012(3) 0.029(4)
C76 0.056(4) 0.066(5) 0.039(3) 0.003(4) 0.014(3) 0.008(3)
C37 0.070(4) 0.064(5) 0.052(4) 0.014(4) 0.033(3) 0.003(3)
C38 0.067(4) 0.046(4) 0.057(4) 0.020(3) 0.028(3) 0.009(3)
C42 0.031(3) 0.032(4) 0.033(3) 0.004(3) 0.009(2) 0.008(3)
C47 0.038(3) 0.036(4) 0.034(3) -0.003(3) 0.010(2) 0.009(3)
C46 0.038(3) 0.029(4) 0.027(3) 0.003(3) 0.007(2) 0.007(2)
C53 0.052(4) 0.028(4) 0.037(3) -0.001(3) 0.008(3) -0.002(3)
C60 0.040(3) 0.022(3) 0.035(3) -0.002(3) 0.009(3) -0.003(2)
C65 0.034(3) 0.034(4) 0.034(3) -0.008(3) 0.006(3) -0.004(3)
C66 0.039(4) 0.050(4) 0.035(3) -0.002(3) 0.004(3) 0.002(3)
C63 0.065(4) 0.046(4) 0.032(3) 0.006(3) 0.010(3) 0.000(3)
C64 0.045(3) 0.049(4) 0.039(3) -0.002(3) 0.001(3) 0.003(3)
C49 0.039(3) 0.041(4) 0.025(3) 0.005(3) 0.007(2) 0.001(3)
C45 0.031(3) 0.037(4) 0.027(3) 0.002(3) 0.007(2) 0.009(3)
C40 0.034(3) 0.043(4) 0.038(3) 0.000(3) 0.012(3) -0.003(3)
C41 0.045(3) 0.051(4) 0.043(3) 0.006(3) 0.013(3) 0.012(3)
C35 0.052(4) 0.050(4) 0.032(3) -0.001(3) 0.016(3) 0.007(3)
C36 0.070(4) 0.059(5) 0.042(4) 0.001(4) 0.030(3) 0.006(3)
C43 0.040(3) 0.032(4) 0.036(3) -0.001(3) 0.008(3) -0.001(3)
C44 0.034(3) 0.032(4) 0.036(3) 0.004(3) 0.008(2) 0.009(3)
C48 0.055(4) 0.035(4) 0.052(3) -0.008(3) 0.025(3) 0.004(3)
C61 0.044(3) 0.042(4) 0.039(3) 0.008(3) 0.011(3) -0.002(3)
C62 0.059(4) 0.051(4) 0.041(3) 0.003(3) 0.029(3) 0.004(3)
C73 0.032(3) 0.029(4) 0.042(3) 0.003(3) 0.007(2) 0.000(3)
C68 0.033(3) 0.032(4) 0.046(3) 0.003(3) 0.011(3) 0.000(3)
C69 0.041(3) 0.051(4) 0.045(3) 0.003(3) 0.014(3) 0.002(3)
C70 0.046(4) 0.055(5) 0.053(4) 0.003(3) 0.011(3) 0.018(3)
C71 0.047(4) 0.039(4) 0.066(4) 0.010(3) 0.006(3) 0.016(3)
C72 0.043(3) 0.037(4) 0.055(4) 0.011(3) 0.017(3) 0.003(3)
C67 0.034(3) 0.044(4) 0.057(4) -0.007(3) 0.013(3) -0.012(3)
C82 0.058(4) 0.074(5) 0.064(4) -0.005(4) 0.022(3) 0.007(4)
Cl3 0.0727(12) 0.1022(16) 0.0652(10) 0.0197(11) 0.0274(9) -0.0038(10)
Cl1 0.1103(15) 0.0847(15) 0.0833(13) -0.0217(12) 0.0359(11) -0.0206(11)
Cl2 0.1093(15) 0.1027(18) 0.0853(13) -0.0346(13) 0.0375(11) -0.0062(12)
C81 0.052(4) 0.075(5) 0.045(3) 0.009(4) 0.008(3) 0.002(3)
C33 0.039(4) 0.052(4) 0.040(3) -0.002(3) 0.005(3) -0.001(3)

loop_
_atom_type_symbol
_atom_type_description
_atom_type_scat_dispersion_real
_atom_type_scat_dispersion_imag
_atom_type_scat_source
C C 0.0033 0.0016 'International Tables Vol C Tables 4.2.6.8 and 6.1.1.4'
H H 0.0000 0.0000 'International Tables Vol C Tables 4.2.6.8 and 6.1.1.4'
N N 0.0061 0.0033 'International Tables Vol C Tables 4.2.6.8 and 6.1.1.4'
O O 0.0106 0.0060 'International Tables Vol C Tables 4.2.6.8 and 6.1.1.4'
S S 0.1246 0.1234 'International Tables Vol C Tables 4.2.6.8 and 6.1.1.4'
Cl Cl 0.1484 0.1585 'International Tables Vol C Tables 4.2.6.8 and 6.1.1.4'

loop_
_geom_angle_atom_site_label_1
_geom_angle_atom_site_label_2
_geom_angle_atom_site_label_3
_geom_angle
O9 S2 O10 114.4(2)
O9 S2 N10 111.5(2)
O10 S2 N10 110.5(2)
O9 S2 C80 111.5(2)
O10 S2 C80 110.6(2)
N10 S2 C80 97.1(2)
O7 S1 O6 114.0(2)
O7 S1 N9 112.0(2)
O6 S1 N9 111.0(2)
O7 S1 C73 110.7(2)
O6 S1 C73 110.6(2)
N9 S1 C73 97.4(2)
C74 N10 S2 111.0(4)
C34 N5 C39 107.6(4)
C54 C59 C58 120.8(5)
C54 C59 H59 119.6
C58 C59 H59 119.6
C66 O3 H3A 109.5
C49 C50 C51 108.5(5)
C49 C50 H50A 110.0
C51 C50 H50A 110.0
C49 C50 H50B 110.0
C51 C50 H50B 110.0
H50A C50 H50B 108.4
C16 N4 C13 107.0(4)
C16 N4 C20 128.7(4)
C13 N4 C20 123.6(4)
N4 C13 C12 105.8(4)
N4 C13 C14 130.1(4)
C12 C13 C14 124.0(5)
C9 C14 C13 113.9(4)
C1 N2 C7 108.1(4)
C1 N2 C8 128.0(4)
C7 N2 C8 123.7(4)
C16 N3 C12 106.5(4)
C1 N1 C6 108.8(4)
C1 N1 H6 125.6
C6 N1 H6 125.6
C40 C39 C38 121.5(5)
C40 C39 N5 107.1(4)
C38 C39 N5 131.4(5)
N5 C34 N6 110.5(4)
N5 C34 C42 124.6(4)
N6 C34 C42 124.9(5)
C49 N8 C46 106.5(4)
C49 N8 C53 129.0(4)
C46 N8 C53 124.3(4)
C59 C54 C55 118.8(4)
C59 C54 C53 119.2(5)
C55 C54 C53 122.0(4)
C57 C58 C59 120.9(4)
C57 C58 H58 119.5
C59 C58 H58 119.5
C58 C57 C56 117.7(4)
C58 C57 C60 120.7(4)
C56 C57 C60 121.5(4)
C54 C55 C56 120.4(5)
C54 C55 H55 119.8
C56 C55 H55 119.8
C55 C56 C57 121.4(5)
C55 C56 H56 119.3
C57 C56 H56 119.3
C49 N7 C45 105.8(4)
C34 N6 C40 107.5(4)
C34 N6 C41 129.1(4)
C40 N6 C41 123.2(4)
C67 N9 S1 111.2(4)
C31 C30 C29 118.8(5)
C31 C30 H30 120.6
C29 C30 H30 120.6
C30 C29 C28 120.6(5)
C30 C29 H29 119.7
C28 C29 H29 119.7
C29 C28 C27 120.8(4)
C29 C28 C33 114.4(5)
C27 C28 C33 124.8(4)
C32 C27 C28 117.3(4)
C32 C27 C24 118.0(5)
C28 C27 C24 124.6(4)
C23 C24 C25 117.6(4)
C23 C24 C27 119.9(4)
C25 C24 C27 122.5(5)
C24 C23 C22 120.9(5)
C24 C23 H23 119.5
C22 C23 H23 119.5
C21 C22 C23 120.5(5)
C21 C22 H22 119.7
C23 C22 H22 119.7
C22 C21 C26 119.2(5)
C22 C21 C20 119.3(5)
C26 C21 C20 121.5(4)
N4 C20 C21 112.1(4)
N4 C20 H20B 109.2
C21 C20 H20B 109.2
N4 C20 H20A 109.2
C21 C20 H20A 109.2
H20B C20 H20A 107.9
C14 C9 C10 122.8(4)
C14 C9 C1 119.2(4)
C10 C9 C1 118.0(5)
N1 C1 N2 109.2(4)
N1 C1 C9 124.8(4)
N2 C1 C9 126.0(5)
C6 C7 C2 122.8(5)
C6 C7 N2 107.3(4)
C2 C7 N2 129.9(5)
C3 C2 C7 115.6(5)
C3 C2 H2 122.2
C7 C2 H2 122.2
C2 C3 C4 121.6(5)
C2 C3 H3 119.2
C4 C3 H3 119.2
C33 O1 H1 109.5
C26 C25 C24 121.7(5)
C26 C25 H25 119.1
C24 C25 H25 119.1
C25 C26 C21 120.1(5)
C25 C26 H26 120.0
C21 C26 H26 120.0
N3 C16 N4 111.8(4)
N3 C16 C17 124.5(4)
N4 C16 C17 123.5(5)
N3 C12 C11 129.8(5)
N3 C12 C13 108.9(5)
C11 C12 C13 121.3(4)
C7 C6 C5 121.4(5)
C7 C6 N1 106.5(4)
C5 C6 N1 132.0(5)
C4 C5 C6 116.2(5)
C4 C5 H5 121.9
C6 C5 H5 121.9
C5 C4 C3 122.4(5)
C5 C4 H4 118.8
C3 C4 H4 118.8
N2 C8 H8B 109.5
N2 C8 H8C 109.5
H8B C8 H8C 109.5
N2 C8 H8A 109.5
H8B C8 H8A 109.5
H8C C8 H8A 109.5
C11 C10 C9 121.9(5)
C11 C10 H10 119.1
C9 C10 H10 119.1
C10 C11 C12 116.0(4)
C10 C11 C15 122.2(5)
C12 C11 C15 121.7(4)
C11 C15 H15A 109.5
C11 C15 H15B 109.5
H15A C15 H15B 109.5
C11 C15 H15C 109.5
H15A C15 H15C 109.5
H15B C15 H15C 109.5
C16 C17 C18 110.7(4)
C16 C17 H17B 109.5
C18 C17 H17B 109.5
C16 C17 H17A 109.5
C18 C17 H17A 109.5
H17B C17 H17A 108.1
C19 C18 C17 113.7(5)
C19 C18 H18A 108.8
C17 C18 H18A 108.8
C19 C18 H18B 108.8
C17 C18 H18B 108.8
H18A C18 H18B 107.7
C18 C19 H19B 109.5
C18 C19 H19C 109.5
H19B C19 H19C 109.5
C18 C19 H19A 109.5
H19B C19 H19A 109.5
H19C C19 H19A 109.5
C31 C32 C27 121.5(5)
C31 C32 H32 119.2
C27 C32 H32 119.2
C30 C31 C32 120.9(5)
C30 C31 H31 119.6
C32 C31 H31 119.5
C79 C78 C77 121.4(6)
C79 C78 H78 119.3
C77 C78 H78 119.3
C78 C79 C80 116.5(5)
C78 C79 H79 121.8
C80 C79 H79 121.8
C75 C80 C79 122.8(5)
C75 C80 S2 107.5(4)
C79 C80 S2 129.6(4)
C80 C75 C76 120.0(5)
C80 C75 C74 111.3(4)
C76 C75 C74 128.7(5)
O8 C74 N10 124.1(5)
O8 C74 C75 122.8(5)
N10 C74 C75 113.1(4)
C76 C77 C78 120.7(5)
C76 C77 H77 119.6
C78 C77 H77 119.6
C75 C76 C77 118.6(5)
C75 C76 H76 120.7
C77 C76 H76 120.7
C38 C37 C36 122.6(5)
C38 C37 H37 118.7
C36 C37 H37 118.7
C37 C38 C39 115.8(5)
C37 C38 H38 122.1
C39 C38 H38 122.1
C47 C42 C43 121.1(4)
C47 C42 C34 120.6(4)
C43 C42 C34 118.3(5)
C42 C47 C46 116.2(4)
C42 C47 H47 121.9
C46 C47 H47 121.9
N8 C46 C47 131.0(5)
N8 C46 C45 106.5(4)
C47 C46 C45 122.4(5)
N8 C53 C54 112.7(4)
N8 C53 H53B 109.1
C54 C53 H53B 109.1
N8 C53 H53A 109.1
C54 C53 H53A 109.1
H53B C53 H53A 107.8
C65 C60 C61 118.0(4)
C65 C60 C57 124.7(4)
C61 C60 C57 117.3(4)
C60 C65 C64 120.5(4)
C60 C65 C66 124.9(4)
C64 C65 C66 114.6(5)
O4 C66 O3 123.5(5)
O4 C66 C65 122.2(5)
O3 C66 C65 114.2(5)
C62 C63 C64 118.7(5)
C62 C63 H63 120.7
C64 C63 H63 120.7
C63 C64 C65 120.8(5)
C63 C64 H64 119.6
C65 C64 H64 119.6
N7 C49 N8 112.6(4)
N7 C49 C50 123.5(4)
N8 C49 C50 123.7(5)
C44 C45 C46 121.9(4)
C44 C45 N7 129.5(4)
C46 C45 N7 108.6(5)
C39 C40 C35 122.5(5)
C39 C40 N6 107.3(4)
C35 C40 N6 130.2(5)
N6 C41 H41A 109.5
N6 C41 H41C 109.5
H41A C41 H41C 109.5
N6 C41 H41B 109.5
H41A C41 H41B 109.5
H41C C41 H41B 109.5
C36 C35 C40 115.1(5)
C36 C35 H35 122.4
C40 C35 H35 122.4
C35 C36 C37 122.5(5)
C35 C36 H36 118.7
C37 C36 H36 118.7
C44 C43 C42 122.9(5)
C44 C43 H43 118.6
C42 C43 H43 118.6
C45 C44 C43 115.5(4)
C45 C44 C48 122.6(4)
C43 C44 C48 121.9(5)
C44 C48 H48B 109.5
C44 C48 H48C 109.5
H48B C48 H48C 109.5
C44 C48 H48A 109.5
H48B C48 H48A 109.5
H48C C48 H48A 109.5
C62 C61 C60 120.9(5)
C62 C61 H61 119.5
C60 C61 H61 119.5
C63 C62 C61 121.1(5)
C63 C62 H62 119.4
C61 C62 H62 119.4
C72 C73 C68 123.1(5)
C72 C73 S1 130.3(4)
C68 C73 S1 106.6(4)
C73 C68 C69 119.7(5)
C73 C68 C67 111.8(4)
C69 C68 C67 128.5(5)
C70 C69 C68 118.1(5)
C70 C69 H69 120.9
C68 C69 H69 120.9
C69 C70 C71 121.2(5)
C69 C70 H70 119.4
C71 C70 H70 119.4
C72 C71 C70 121.1(5)
C72 C71 H71 119.5
C70 C71 H71 119.5
C73 C72 C71 116.8(5)
C73 C72 H72 121.6
C71 C72 H72 121.6
O5 C67 N9 124.5(5)
O5 C67 C68 122.6(5)
N9 C67 C68 112.8(4)
Cl6 C82 Cl5 110.8(4)
Cl6 C82 Cl4 113.0(3)
Cl5 C82 Cl4 110.0(3)
Cl6 C82 H82 107.6
Cl5 C82 H82 107.6
Cl4 C82 H82 107.6
Cl1 C81 Cl2 110.4(3)
Cl1 C81 Cl3 111.6(3)
Cl2 C81 Cl3 110.7(3)
Cl1 C81 H81 108.0
Cl2 C81 H81 108.0
Cl3 C81 H81 108.0
O2 C33 O1 124.2(5)
O2 C33 C28 121.8(5)
O1 C33 C28 114.0(5)
C52 C51 C50 114.6(7)
C52 C51 H51B 108.6
C50 C51 H51B 108.6
C52 C51 H51A 108.6
C50 C51 H51A 108.6
H51B C51 H51A 107.6
C51 C52 H52C 109.5
C51 C52 H52B 109.5
H52C C52 H52B 109.5
C51 C52 H52A 109.5
H52C C52 H52A 109.5
H52B C52 H52A 109.5

loop_
_geom_bond_atom_site_label_1
_geom_bond_atom_site_label_2
_geom_bond_distance
S2 O9 1.429(3)
S2 O10 1.446(3)
S2 N10 1.610(4)
S2 C80 1.764(5)
S1 O7 1.439(3)
S1 O6 1.446(3)
S1 N9 1.608(4)
S1 C73 1.767(5)
Cl5 C82 1.731(7)
Cl4 C82 1.748(6)
Cl6 C82 1.686(5)
O2 C33 1.196(6)
O8 C74 1.231(5)
N10 C74 1.375(6)
N5 C34 1.336(6)
N5 C39 1.411(5)
C59 C54 1.380(6)
C59 C58 1.390(6)
C59 H59 0.95
O3 C66 1.304(5)
O3 H3A 0.84
O4 C66 1.191(6)
C50 C49 1.488(7)
C50 C51 1.622(8)
C50 H50A 0.99
C50 H50B 0.99
O5 C67 1.230(5)
N4 C16 1.366(5)
N4 C13 1.389(6)
N4 C20 1.463(6)
C13 C12 1.397(6)
C13 C14 1.398(6)
C14 C9 1.392(7)
N2 C1 1.351(5)
N2 C7 1.394(5)
N2 C8 1.469(6)
N3 C16 1.320(6)
N3 C12 1.387(5)
N1 C1 1.332(6)
N1 C6 1.400(5)
N1 H6 0.88
C39 C40 1.383(7)
C39 C38 1.389(7)
C34 N6 1.358(5)
C34 C42 1.472(6)
N8 C49 1.368(5)
N8 C46 1.383(6)
N8 C53 1.456(6)
C54 C55 1.381(6)
C54 C53 1.519(6)
C58 C57 1.387(6)
C58 H58 0.95
C57 C56 1.389(6)
C57 C60 1.497(6)
C55 C56 1.388(6)
C55 H55 0.95
C56 H56 0.95
N7 C49 1.321(6)
N7 C45 1.400(5)
N6 C40 1.397(6)
N6 C41 1.470(6)
N9 C67 1.370(6)
C30 C31 1.366(7)
C30 C29 1.386(6)
C30 H30 0.95
C29 C28 1.391(6)
C29 H29 0.95
C28 C27 1.395(6)
C28 C33 1.515(6)
C27 C32 1.391(6)
C27 C24 1.483(6)
C24 C23 1.388(6)
C24 C25 1.395(6)
C23 C22 1.393(6)
C23 H23 0.95
C22 C21 1.378(6)
C22 H22 0.95
C21 C26 1.386(6)
C21 C20 1.517(6)
C20 H20B 0.99
C20 H20A 0.99
C9 C10 1.417(6)
C9 C1 1.472(6)
C7 C6 1.375(7)
C7 C2 1.389(6)
C2 C3 1.374(7)
C2 H2 0.95
C3 C4 1.397(7)
C3 H3 0.95
O1 C33 1.299(6)
O1 H1 0.84
C25 C26 1.377(6)
C25 H25 0.95
C26 H26 0.95
C16 C17 1.480(6)
C12 C11 1.393(7)
C6 C5 1.385(7)
C5 C4 1.368(7)
C5 H5 0.95
C4 H4 0.95
C8 H8B 0.98
C8 H8C 0.98
C8 H8A 0.98
C10 C11 1.385(6)
C10 H10 0.95
C11 C15 1.510(6)
C15 H15A 0.98
C15 H15B 0.98
C15 H15C 0.98
C17 C18 1.540(7)
C17 H17B 0.99
C17 H17A 0.99
C18 C19 1.490(7)
C18 H18A 0.99
C18 H18B 0.99
C19 H19B 0.98
C19 H19C 0.98
C19 H19A 0.98
C32 C31 1.382(6)
C32 H32 0.95
C31 H31 0.95
C78 C79 1.373(7)
C78 C77 1.390(8)
C78 H78 0.95
C79 C80 1.389(7)
C79 H79 0.95
C80 C75 1.372(6)
C75 C76 1.373(6)
C75 C74 1.493(7)
C77 C76 1.378(8)
C77 H77 0.95
C76 H76 0.95
C37 C38 1.369(6)
C37 C36 1.382(7)
C37 H37 0.95
C38 H38 0.95
C42 C47 1.377(7)
C42 C43 1.403(6)
C47 C46 1.385(6)
C47 H47 0.95
C46 C45 1.397(6)
C53 H53B 0.99
C53 H53A 0.99
C60 C65 1.385(6)
C60 C61 1.398(6)
C65 C64 1.396(6)
C65 C66 1.506(6)
C63 C62 1.372(7)
C63 C64 1.384(6)
C63 H63 0.95
C64 H64 0.95
C45 C44 1.380(7)
C40 C35 1.393(6)
C41 H41A 0.98
C41 H41C 0.98
C41 H41B 0.98
C35 C36 1.371(7)
C35 H35 0.95
C36 H36 0.95
C43 C44 1.386(6)
C43 H43 0.95
C44 C48 1.509(6)
C48 H48B 0.98
C48 H48C 0.98
C48 H48A 0.98
C61 C62 1.379(6)
C61 H61 0.95
C62 H62 0.95
C73 C72 1.372(6)
C73 C68 1.382(6)
C68 C69 1.390(6)
C68 C67 1.495(7)
C69 C70 1.376(7)
C69 H69 0.95
C70 C71 1.393(7)
C70 H70 0.95
C71 C72 1.386(6)
C71 H71 0.95
C72 H72 0.95
C82 H82 1.0
Cl3 C81 1.744(5)
Cl1 C81 1.735(6)
Cl2 C81 1.742(6)
C81 H81 1.0
C51 C52 1.348(10)
C51 H51B 0.99
C51 H51A 0.99
C52 H52C 0.98
C52 H52B 0.98
C52 H52A 0.98

loop_
_geom_torsion_atom_site_label_1
_geom_torsion_atom_site_label_2
_geom_torsion_atom_site_label_3
_geom_torsion_atom_site_label_4
_geom_torsion
O9 S2 N10 C74 116.1(4)
O10 S2 N10 C74 -115.4(3)
C80 S2 N10 C74 -0.3(4)
C16 N4 C13 C12 -0.9(5)
C20 N4 C13 C12 -172.5(4)
C16 N4 C13 C14 176.3(5)
C20 N4 C13 C14 4.7(8)
N4 C13 C14 C9 -177.1(5)
C12 C13 C14 C9 -0.3(7)
C34 N5 C39 C40 0.3(6)
C34 N5 C39 C38 -178.4(6)
C39 N5 C34 N6 -0.4(5)
C39 N5 C34 C42 176.7(4)
C58 C59 C54 C55 1.3(7)
C58 C59 C54 C53 -177.7(4)
C54 C59 C58 C57 -0.7(7)
C59 C58 C57 C56 0.0(7)
C59 C58 C57 C60 -177.7(4)
C59 C54 C55 C56 -1.3(7)
C53 C54 C55 C56 177.7(4)
C54 C55 C56 C57 0.6(8)
C58 C57 C56 C55 0.1(7)
C60 C57 C56 C55 177.7(4)
N5 C34 N6 C40 0.2(5)
C42 C34 N6 C40 -176.8(4)
N5 C34 N6 C41 175.2(4)
C42 C34 N6 C41 -1.8(8)
O7 S1 N9 C67 -112.6(4)
O6 S1 N9 C67 118.8(3)
C73 S1 N9 C67 3.3(4)
C31 C30 C29 C28 -0.3(9)
C30 C29 C28 C27 -0.9(8)
C30 C29 C28 C33 176.1(5)
C29 C28 C27 C32 0.0(8)
C33 C28 C27 C32 -176.7(5)
C29 C28 C27 C24 -175.9(5)
C33 C28 C27 C24 7.4(8)
C32 C27 C24 C23 47.2(7)
C28 C27 C24 C23 -136.9(5)
C32 C27 C24 C25 -129.9(5)
C28 C27 C24 C25 46.0(7)
C25 C24 C23 C22 0.4(7)
C27 C24 C23 C22 -176.9(4)
C24 C23 C22 C21 -0.5(7)
C23 C22 C21 C26 0.4(7)
C23 C22 C21 C20 -178.7(4)
C16 N4 C20 C21 -113.3(5)
C13 N4 C20 C21 56.4(6)
C22 C21 C20 N4 -147.1(4)
C26 C21 C20 N4 33.8(6)
C13 C14 C9 C10 -2.7(7)
C13 C14 C9 C1 176.5(4)
C6 N1 C1 N2 1.1(5)
C6 N1 C1 C9 -179.0(4)
C7 N2 C1 N1 -0.6(5)
C8 N2 C1 N1 176.4(5)
C7 N2 C1 C9 179.5(4)
C8 N2 C1 C9 -3.5(8)
C14 C9 C1 N1 142.3(5)
C10 C9 C1 N1 -38.5(7)
C14 C9 C1 N2 -37.8(7)
C10 C9 C1 N2 141.4(5)
C1 N2 C7 C6 -0.2(5)
C8 N2 C7 C6 -177.4(5)
C1 N2 C7 C2 -178.7(5)
C8 N2 C7 C2 4.2(8)
C6 C7 C2 C3 0.4(8)
N2 C7 C2 C3 178.7(5)
C7 C2 C3 C4 0.1(8)
C23 C24 C25 C26 -0.2(7)
C27 C24 C25 C26 177.0(5)
C24 C25 C26 C21 0.1(8)
C22 C21 C26 C25 -0.2(7)
C20 C21 C26 C25 178.9(5)
C12 N3 C16 N4 -0.6(6)
C12 N3 C16 C17 -175.8(5)
C13 N4 C16 N3 1.0(6)
C20 N4 C16 N3 171.9(5)
C13 N4 C16 C17 176.3(5)
C20 N4 C16 C17 -12.8(8)
C16 N3 C12 C11 -178.8(5)
C16 N3 C12 C13 -0.1(5)
N4 C13 C12 N3 0.6(5)
C14 C13 C12 N3 -176.8(4)
N4 C13 C12 C11 179.5(4)
C14 C13 C12 C11 2.1(8)
C2 C7 C6 C5 -1.0(8)
N2 C7 C6 C5 -179.6(5)
C2 C7 C6 N1 179.5(4)
N2 C7 C6 N1 0.9(6)
C1 N1 C6 C7 -1.2(6)
C1 N1 C6 C5 179.2(6)
C7 C6 C5 C4 0.9(8)
N1 C6 C5 C4 -179.6(5)
C6 C5 C4 C3 -0.4(9)
C2 C3 C4 C5 -0.1(10)
C14 C9 C10 C11 4.2(8)
C1 C9 C10 C11 -175.1(4)
C9 C10 C11 C12 -2.2(7)
C9 C10 C11 C15 175.3(5)
N3 C12 C11 C10 177.9(4)
C13 C12 C11 C10 -0.7(7)
N3 C12 C11 C15 0.3(8)
C13 C12 C11 C15 -178.3(4)
N3 C16 C17 C18 94.3(6)
N4 C16 C17 C18 -80.4(6)
C16 C17 C18 C19 -170.4(5)
C28 C27 C32 C31 2.2(8)
C24 C27 C32 C31 178.4(5)
C29 C30 C31 C32 2.4(9)
C27 C32 C31 C30 -3.5(9)
C77 C78 C79 C80 -0.8(9)
C78 C79 C80 C75 1.9(8)
C78 C79 C80 S2 177.9(4)
O9 S2 C80 C75 -116.4(4)
O10 S2 C80 C75 115.2(4)
N10 S2 C80 C75 0.1(4)
O9 S2 C80 C79 67.1(5)
O10 S2 C80 C79 -61.3(5)
N10 S2 C80 C79 -176.4(5)
C79 C80 C75 C76 -2.3(8)
S2 C80 C75 C76 -179.1(4)
C79 C80 C75 C74 176.9(5)
S2 C80 C75 C74 0.2(5)
S2 N10 C74 O8 -179.1(4)
S2 N10 C74 C75 0.5(5)
C80 C75 C74 O8 179.2(5)
C76 C75 C74 O8 -1.7(9)
C80 C75 C74 N10 -0.4(6)
C76 C75 C74 N10 178.7(5)
C79 C78 C77 C76 0.3(10)
C80 C75 C76 C77 1.6(8)
C74 C75 C76 C77 -177.5(5)
C78 C77 C76 C75 -0.6(9)
C36 C37 C38 C39 0.6(9)
C40 C39 C38 C37 -0.4(8)
N5 C39 C38 C37 178.2(5)
N5 C34 C42 C47 142.3(5)
N6 C34 C42 C47 -41.1(7)
N5 C34 C42 C43 -38.8(7)
N6 C34 C42 C43 137.8(5)
C43 C42 C47 C46 -1.9(7)
C34 C42 C47 C46 176.9(4)
C49 N8 C46 C47 177.5(5)
C53 N8 C46 C47 2.0(8)
C49 N8 C46 C45 -0.6(5)
C53 N8 C46 C45 -176.0(4)
C42 C47 C46 N8 -177.6(5)
C42 C47 C46 C45 0.2(7)
C49 N8 C53 C54 -115.0(5)
C46 N8 C53 C54 59.4(6)
C59 C54 C53 N8 -151.6(4)
C55 C54 C53 N8 29.4(6)
C58 C57 C60 C65 -134.9(5)
C56 C57 C60 C65 47.5(7)
C58 C57 C60 C61 48.0(6)
C56 C57 C60 C61 -129.6(5)
C61 C60 C65 C64 1.5(7)
C57 C60 C65 C64 -175.6(5)
C61 C60 C65 C66 -175.5(5)
C57 C60 C65 C66 7.4(8)
C60 C65 C66 O4 -143.9(6)
C64 C65 C66 O4 39.0(8)
C60 C65 C66 O3 38.4(7)
C64 C65 C66 O3 -138.7(5)
C62 C63 C64 C65 0.2(8)
C60 C65 C64 C63 -1.7(8)
C66 C65 C64 C63 175.5(5)
C45 N7 C49 N8 -0.2(6)
C45 N7 C49 C50 -174.8(4)
C46 N8 C49 N7 0.5(6)
C53 N8 C49 N7 175.6(4)
C46 N8 C49 C50 175.1(5)
C53 N8 C49 C50 -9.8(8)
C51 C50 C49 N7 98.0(6)
C51 C50 C49 N8 -76.1(6)
N8 C46 C45 C44 179.4(4)
C47 C46 C45 C44 1.2(8)
N8 C46 C45 N7 0.5(5)
C47 C46 C45 N7 -177.7(4)
C49 N7 C45 C44 -179.0(5)
C49 N7 C45 C46 -0.2(5)
C38 C39 C40 C35 -0.4(8)
N5 C39 C40 C35 -179.3(4)
C38 C39 C40 N6 178.7(5)
N5 C39 C40 N6 -0.2(6)
C34 N6 C40 C39 0.0(5)
C41 N6 C40 C39 -175.3(4)
C34 N6 C40 C35 179.0(5)
C41 N6 C40 C35 3.7(8)
C39 C40 C35 C36 0.9(8)
N6 C40 C35 C36 -177.9(5)
C40 C35 C36 C37 -0.7(8)
C38 C37 C36 C35 0.0(10)
C47 C42 C43 C44 2.5(8)
C34 C42 C43 C44 -176.4(4)
C46 C45 C44 C43 -0.7(7)
N7 C45 C44 C43 177.9(4)
C46 C45 C44 C48 -178.3(4)
N7 C45 C44 C48 0.3(8)
C42 C43 C44 C45 -1.0(7)
C42 C43 C44 C48 176.6(5)
C65 C60 C61 C62 0.2(7)
C57 C60 C61 C62 177.5(5)
C64 C63 C62 C61 1.5(8)
C60 C61 C62 C63 -1.8(8)
O7 S1 C73 C72 -66.1(5)
O6 S1 C73 C72 61.2(6)
N9 S1 C73 C72 177.0(5)
O7 S1 C73 C68 113.8(4)
O6 S1 C73 C68 -118.9(3)
N9 S1 C73 C68 -3.1(4)
C72 C73 C68 C69 0.2(8)
S1 C73 C68 C69 -179.7(4)
C72 C73 C68 C67 -178.2(5)
S1 C73 C68 C67 1.9(5)
C73 C68 C69 C70 0.4(7)
C67 C68 C69 C70 178.5(5)
C68 C69 C70 C71 -0.6(8)
C69 C70 C71 C72 0.2(8)
C68 C73 C72 C71 -0.6(8)
S1 C73 C72 C71 179.2(4)
C70 C71 C72 C73 0.4(8)
S1 N9 C67 O5 177.9(4)
S1 N9 C67 C68 -2.6(5)
C73 C68 C67 O5 179.7(5)
C69 C68 C67 O5 1.5(8)
C73 C68 C67 N9 0.3(6)
C69 C68 C67 N9 -177.9(5)
C29 C28 C33 O2 41.8(8)
C27 C28 C33 O2 -141.3(6)
C29 C28 C33 O1 -138.1(5)
C27 C28 C33 O1 38.8(8)
C49 C50 C51 C52 -170.8(7)
